data_7215114
loop_
_publ_author_name
'Lin, Chen-Sheng'
'Luo, Zhong-Zhen'
'Cheng, Wen-Dan'
'Zhang, Hao'
'Zhang, Wei-Long'

_publ_section_title
;
 Design of SHG materials with mid-infrared transparency based on genetic
 engineering for Ba2BiInA5 (A = Se, Te)
;
_journal_issue 40
_journal_name_full 'Journal of Materials Chemistry'
_journal_page_first 21713
_journal_paper_doi 10.1039/c2jm34775j
_journal_volume 22
_journal_year 2012
_chemical_formula_sum 'Ba2 Bi In Se5'
_chemical_formula_weight 993.26
_chemical_name_systematic
;
?
;
_space_group_IT_number 36
_symmetry_cell_setting orthorhombic
_symmetry_space_group_name_Hall 'C 2c -2'
_symmetry_space_group_name_H-M 'C m c 21'
_atom_sites_solution_hydrogens none
_atom_sites_solution_primary direct
_atom_sites_solution_secondary difmap
_audit_creation_method SHELXL-97
_cell_angle_alpha 90.00
_cell_angle_beta 90.00
_cell_angle_gamma 90.00
_cell_formula_units_Z 4
_cell_length_a 4.328(4)
_cell_length_b 19.117(16)
_cell_length_c 13.181(10)
_cell_measurement_reflns_used 1570
_cell_measurement_temperature 293(2)
_cell_measurement_theta_max 27.4894
_cell_measurement_theta_min 2.1307
_cell_volume 1090.6(16)
_computing_structure_refinement 'SHELXL-97 (Sheldrick, 1997)'
_computing_structure_solution 'SHELXS-97 (Sheldrick, 1990)'
_diffrn_ambient_temperature 293(2)
_diffrn_detector_area_resol_mean 28.5714
_diffrn_measured_fraction_theta_full 0.993
_diffrn_measured_fraction_theta_max 0.993
_diffrn_measurement_device_type Saturn70
_diffrn_measurement_method CCD_Profile_fitting
_diffrn_radiation_monochromator graphite
_diffrn_radiation_source 'fine-focus sealed tube'
_diffrn_radiation_type MoK\a
_diffrn_radiation_wavelength 0.71073
_diffrn_reflns_av_R_equivalents 0.0622
_diffrn_reflns_av_sigmaI/netI 0.1189
_diffrn_reflns_limit_h_max 5
_diffrn_reflns_limit_h_min -5
_diffrn_reflns_limit_k_max 24
_diffrn_reflns_limit_k_min -24
_diffrn_reflns_limit_l_max 17
_diffrn_reflns_limit_l_min -17
_diffrn_reflns_number 4330
_diffrn_reflns_theta_full 27.47
_diffrn_reflns_theta_max 27.47
_diffrn_reflns_theta_min 2.13
_diffrn_standards_number 762
_exptl_absorpt_coefficient_mu 41.915
_exptl_absorpt_correction_T_max 0.015
_exptl_absorpt_correction_T_min 0.001
_exptl_absorpt_correction_type multi-scan
_exptl_crystal_colour black
_exptl_crystal_density_diffrn 6.049
_exptl_crystal_density_method 'not measured'
_exptl_crystal_description Prism
_exptl_crystal_F_000 1656
_exptl_crystal_size_max 0.1800
_exptl_crystal_size_mid 0.1600
_exptl_crystal_size_min 0.1000
_refine_diff_density_max 1.409
_refine_diff_density_min -1.282
_refine_diff_density_rms 0.314
_refine_ls_abs_structure_details 'Flack H D (1983), Acta Cryst. A39, 876-881'
_refine_ls_abs_structure_Flack 0.990(9)
_refine_ls_extinction_coef 0.000196(18)
_refine_ls_extinction_expression Fc^*^=kFc[1+0.001xFc^2^\l^3^/sin(2\q)]^-1/4^
_refine_ls_extinction_method SHELXL
_refine_ls_goodness_of_fit_ref 0.648
_refine_ls_hydrogen_treatment none
_refine_ls_matrix_type full
_refine_ls_number_parameters 57
_refine_ls_number_reflns 1407
_refine_ls_number_restraints 1
_refine_ls_restrained_S_all 0.648
_refine_ls_R_factor_all 0.0411
_refine_ls_R_factor_gt 0.0297
_refine_ls_shift/su_max 0.000
_refine_ls_shift/su_mean 0.000
_refine_ls_structure_factor_coef Fsqd
_refine_ls_weighting_details 'calc w=1/[\s^2^(Fo^2^)+(0.0000P)^2^+0.0000P] where P=(Fo^2^+2Fc^2^)/3'
_refine_ls_weighting_scheme calc
_refine_ls_wR_factor_gt 0.0506
_refine_ls_wR_factor_ref 0.0547
_reflns_number_gt 1161
_reflns_number_total 1421
_reflns_threshold_expression >2sigma(I)
_cod_data_source_file c2jm34775j.txt
_cod_data_source_block a
_cod_depositor_comments
;
The following automatic conversions were performed:

'_exptl_absorpt_correction_type' value 'Multi-scan' changed to
'multi-scan' according to
/usr/data/users/saulius/automatic-downloads/retrospective/RSC/lib/dictionaries/cif_core.dic
dictionary named 'cif_core.dic' version 2.4.2 from 2011-04-26.

Automatic conversion script
Id: cif_fix_values 2281 2013-09-26 08:29:07Z andrius 
;
_cod_original_sg_symbol_H-M Cmc21
_cod_database_code 7215114

loop_
_symmetry_equiv_pos_as_xyz
'x, y, z'
'-x, -y, z+1/2'
'x, -y, z+1/2'
'-x, y, z'
'x+1/2, y+1/2, z'
'-x+1/2, -y+1/2, z+1/2'
'x+1/2, -y+1/2, z+1/2'
'-x+1/2, y+1/2, z'

loop_
_atom_site_label
_atom_site_type_symbol
_atom_site_fract_x
_atom_site_fract_y
_atom_site_fract_z
_atom_site_U_iso_or_equiv
_atom_site_adp_type
_atom_site_occupancy
_atom_site_symmetry_multiplicity
_atom_site_calc_flag
_atom_site_refinement_flags
Bi1 Bi 0.0000 0.28202(4) 0.30850(5) 0.01569(19) Uani 1 2 d S
Ba2 Ba -1.0000 0.38718(6) 0.64467(8) 0.0133(3) Uani 1 2 d S
Se3 Se -0.5000 0.28372(10) 0.16318(15) 0.0142(5) Uani 1 2 d S
Se4 Se -0.5000 0.50353(10) 0.55733(15) 0.0124(4) Uani 1 2 d S
In1 In -0.5000 0.44085(7) 0.38726(10) 0.0131(3) Uani 1 2 d S
Se8 Se 0.0000 0.45556(10) 0.27720(14) 0.0141(5) Uani 1 2 d S
Ba1 Ba -1.0000 0.62839(6) 0.52042(9) 0.0141(3) Uani 1 2 d S
Se1 Se 0.0000 0.14128(9) 0.33019(14) 0.0125(4) Uani 1 2 d S
Se2 Se -0.5000 0.31235(10) 0.46567(14) 0.0154(5) Uani 1 2 d S

loop_
_atom_site_aniso_label
_atom_site_aniso_U_11
_atom_site_aniso_U_22
_atom_site_aniso_U_33
_atom_site_aniso_U_23
_atom_site_aniso_U_13
_atom_site_aniso_U_12
Bi1 0.0206(4) 0.0113(4) 0.0152(4) -0.0001(3) 0.000 0.000
Ba2 0.0145(6) 0.0112(5) 0.0141(7) 0.0015(5) 0.000 0.000
Se3 0.0157(11) 0.0128(10) 0.0141(11) 0.0031(8) 0.000 0.000
Se4 0.0175(9) 0.0071(9) 0.0125(10) -0.0002(8) 0.000 0.000
In1 0.0148(7) 0.0117(8) 0.0129(8) -0.0006(5) 0.000 0.000
Se8 0.0137(11) 0.0158(11) 0.0127(11) 0.0046(8) 0.000 0.000
Ba1 0.0134(6) 0.0131(6) 0.0157(6) 0.0006(5) 0.000 0.000
Se1 0.0163(9) 0.0096(10) 0.0117(11) 0.0001(8) 0.000 0.000
Se2 0.0242(12) 0.0084(10) 0.0136(11) 0.0006(9) 0.000 0.000

loop_
_atom_type_symbol
_atom_type_description
_atom_type_scat_dispersion_real
_atom_type_scat_dispersion_imag
_atom_type_scat_source
Se Se -0.0929 2.2259 'International Tables Vol C Tables 4.2.6.8 and 6.1.1.4'
In In -0.7276 1.3100 'International Tables Vol C Tables 4.2.6.8 and 6.1.1.4'
Ba Ba -0.3244 2.2819 'International Tables Vol C Tables 4.2.6.8 and 6.1.1.4'
Bi Bi -4.1077 10.2566 'International Tables Vol C Tables 4.2.6.8 and 6.1.1.4'

loop_
_geom_angle_atom_site_label_1
_geom_angle_atom_site_label_2
_geom_angle_atom_site_label_3
_geom_angle
_geom_angle_site_symmetry_1
_geom_angle_site_symmetry_3
Se1 Bi1 Se3 94.66(5) . .
Se1 Bi1 Se3 94.66(5) . 1_655
Se3 Bi1 Se3 96.97(9) . 1_655
Se1 Bi1 Se2 96.73(5) . 1_655
Se3 Bi1 Se2 168.19(6) . 1_655
Se3 Bi1 Se2 85.23(7) 1_655 1_655
Se1 Bi1 Se2 96.73(5) . .
Se3 Bi1 Se2 85.23(7) . .
Se3 Bi1 Se2 168.19(6) 1_655 .
Se2 Bi1 Se2 90.34(8) 1_655 .
Se1 Bi1 Ba1 120.35(5) . 2_464
Se3 Bi1 Ba1 52.50(5) . 2_464
Se3 Bi1 Ba1 52.50(5) 1_655 2_464
Se2 Bi1 Ba1 122.73(5) 1_655 2_464
Se2 Bi1 Ba1 122.73(5) . 2_464
Se3 Ba2 Se4 134.11(5) 6_355 .
Se3 Ba2 Se4 134.11(5) 6_355 1_455
Se4 Ba2 Se4 81.66(8) . 1_455
Se3 Ba2 Se1 77.35(4) 6_355 6_455
Se4 Ba2 Se1 86.56(6) . 6_455
Se4 Ba2 Se1 142.63(6) 1_455 6_455
Se3 Ba2 Se1 77.35(4) 6_355 6_355
Se4 Ba2 Se1 142.63(6) . 6_355
Se4 Ba2 Se1 86.56(6) 1_455 6_355
Se1 Ba2 Se1 81.64(8) 6_455 6_355
Se3 Ba2 Se8 145.57(7) 6_355 2_465
Se4 Ba2 Se8 66.03(6) . 2_465
Se4 Ba2 Se8 66.03(6) 1_455 2_465
Se1 Ba2 Se8 76.76(5) 6_455 2_465
Se1 Ba2 Se8 76.76(5) 6_355 2_465
Se3 Ba2 Se2 69.10(5) 6_355 1_455
Se4 Ba2 Se2 116.33(7) . 1_455
Se4 Ba2 Se2 68.69(7) 1_455 1_455
Se1 Ba2 Se2 146.45(6) 6_455 1_455
Se1 Ba2 Se2 91.52(7) 6_355 1_455
Se8 Ba2 Se2 133.69(4) 2_465 1_455
Se3 Ba2 Se2 69.10(5) 6_355 .
Se4 Ba2 Se2 68.69(7) . .
Se4 Ba2 Se2 116.33(7) 1_455 .
Se1 Ba2 Se2 91.52(7) 6_455 .
Se1 Ba2 Se2 146.45(6) 6_355 .
Se8 Ba2 Se2 133.69(4) 2_465 .
Se2 Ba2 Se2 76.21(7) 1_455 .
Se3 Ba2 Ba2 90.0 6_355 1_455
Se4 Ba2 Ba2 130.83(4) . 1_455
Se4 Ba2 Ba2 49.17(4) 1_455 1_455
Se1 Ba2 Ba2 130.82(4) 6_455 1_455
Se1 Ba2 Ba2 49.18(4) 6_355 1_455
Se8 Ba2 Ba2 90.0 2_465 1_455
Se2 Ba2 Ba2 51.89(4) 1_455 1_455
Se2 Ba2 Ba2 128.11(4) . 1_455
Se3 Ba2 Ba2 90.0 6_355 1_655
Se4 Ba2 Ba2 49.17(4) . 1_655
Se4 Ba2 Ba2 130.83(4) 1_455 1_655
Se1 Ba2 Ba2 49.18(4) 6_455 1_655
Se1 Ba2 Ba2 130.82(4) 6_355 1_655
Se8 Ba2 Ba2 90.0 2_465 1_655
Se2 Ba2 Ba2 128.11(4) 1_455 1_655
Se2 Ba2 Ba2 51.89(4) . 1_655
Ba2 Ba2 Ba2 180.0 1_455 1_655
Bi1 Se3 Bi1 96.97(9) . 1_455
Bi1 Se3 Ba2 92.19(5) . 6_354
Bi1 Se3 Ba2 92.19(5) 1_455 6_354
Bi1 Se3 Ba1 150.27(7) . 2_364
Bi1 Se3 Ba1 83.88(6) 1_455 2_364
Ba2 Se3 Ba1 117.51(6) 6_354 2_364
Bi1 Se3 Ba1 83.88(6) . 2_464
Bi1 Se3 Ba1 150.27(7) 1_455 2_464
Ba2 Se3 Ba1 117.51(6) 6_354 2_464
Ba1 Se3 Ba1 81.25(8) 2_364 2_464
In1 Se4 Ba1 102.34(7) . 1_655
In1 Se4 Ba1 102.34(7) . .
Ba1 Se4 Ba1 83.23(8) 1_655 .
In1 Se4 Ba2 89.42(7) . .
Ba1 Se4 Ba2 168.07(7) 1_655 .
Ba1 Se4 Ba2 96.32(7) . .
In1 Se4 Ba2 89.42(7) . 1_655
Ba1 Se4 Ba2 96.32(7) 1_655 1_655
Ba1 Se4 Ba2 168.07(7) . 1_655
Ba2 Se4 Ba2 81.66(8) . 1_655
Se4 In1 Se8 115.96(6) . 1_455
Se4 In1 Se8 115.96(6) . .
Se8 In1 Se8 111.35(10) 1_455 .
Se4 In1 Se2 95.31(9) . .
Se8 In1 Se2 108.27(6) 1_455 .
Se8 In1 Se2 108.27(6) . .
In1 Se8 In1 111.35(10) 1_655 .
In1 Se8 Ba2 111.77(6) 1_655 2_464
In1 Se8 Ba2 111.77(6) . 2_464
In1 Se8 Ba1 117.02(6) 1_655 2_464
In1 Se8 Ba1 117.02(6) . 2_464
Ba2 Se8 Ba1 85.21(7) 2_464 2_464
Se4 Ba1 Se4 83.23(8) 1_455 .
Se4 Ba1 Se1 74.59(6) 1_455 5_355
Se4 Ba1 Se1 126.85(6) . 5_355
Se4 Ba1 Se1 126.85(6) 1_455 5_455
Se4 Ba1 Se1 74.59(6) . 5_455
Se1 Ba1 Se1 81.32(8) 5_355 5_455
Se4 Ba1 Se3 135.91(7) 1_455 2_465
Se4 Ba1 Se3 81.57(7) . 2_465
Se1 Ba1 Se3 144.50(6) 5_355 2_465
Se1 Ba1 Se3 88.03(7) 5_455 2_465
Se4 Ba1 Se3 81.57(7) 1_455 2_365
Se4 Ba1 Se3 135.91(7) . 2_365
Se1 Ba1 Se3 88.03(7) 5_355 2_365
Se1 Ba1 Se3 144.50(6) 5_455 2_365
Se3 Ba1 Se3 81.25(8) 2_465 2_365
Se4 Ba1 Se2 138.38(4) 1_455 5_455
Se4 Ba1 Se2 138.38(4) . 5_455
Se1 Ba1 Se2 77.03(4) 5_355 5_455
Se1 Ba1 Se2 77.03(4) 5_455 5_455
Se3 Ba1 Se2 67.58(5) 2_465 5_455
Se3 Ba1 Se2 67.58(5) 2_365 5_455
Se4 Ba1 Se8 63.34(5) 1_455 2_465
Se4 Ba1 Se8 63.34(5) . 2_465
Se1 Ba1 Se8 135.56(4) 5_355 2_465
Se1 Ba1 Se8 135.56(4) 5_455 2_465
Se3 Ba1 Se8 72.85(7) 2_465 2_465
Se3 Ba1 Se8 72.85(6) 2_365 2_465
Se2 Ba1 Se8 126.97(6) 5_455 2_465
Se4 Ba1 Bi1 99.50(5) 1_455 2_465
Se4 Ba1 Bi1 99.50(5) . 2_465
Se1 Ba1 Bi1 131.12(5) 5_355 2_465
Se1 Ba1 Bi1 131.12(5) 5_455 2_465
Se3 Ba1 Bi1 43.62(4) 2_465 2_465
Se3 Ba1 Bi1 43.62(4) 2_365 2_465
Se2 Ba1 Bi1 77.32(5) 5_455 2_465
Se8 Ba1 Bi1 49.65(6) 2_465 2_465
Se4 Ba1 Ba1 48.38(4) 1_455 1_455
Se4 Ba1 Ba1 131.62(4) . 1_455
Se1 Ba1 Ba1 49.34(4) 5_355 1_455
Se1 Ba1 Ba1 130.66(4) 5_455 1_455
Se3 Ba1 Ba1 130.62(4) 2_465 1_455
Se3 Ba1 Ba1 49.38(4) 2_365 1_455
Se2 Ba1 Ba1 90.0 5_455 1_455
Se8 Ba1 Ba1 90.0 2_465 1_455
Bi1 Ba1 Ba1 90.0 2_465 1_455
Se4 Ba1 Ba1 131.62(4) 1_455 1_655
Se4 Ba1 Ba1 48.38(4) . 1_655
Se1 Ba1 Ba1 130.66(4) 5_355 1_655
Se1 Ba1 Ba1 49.34(4) 5_455 1_655
Se3 Ba1 Ba1 49.38(4) 2_465 1_655
Se3 Ba1 Ba1 130.62(4) 2_365 1_655
Se2 Ba1 Ba1 90.0 5_455 1_655
Se8 Ba1 Ba1 90.0 2_465 1_655
Bi1 Ba1 Ba1 90.0 2_465 1_655
Ba1 Ba1 Ba1 180.0 1_455 1_655
Bi1 Se1 Ba2 94.90(5) . 6_354
Bi1 Se1 Ba2 94.90(5) . 6_454
Ba2 Se1 Ba2 81.64(8) 6_354 6_454
Bi1 Se1 Ba1 98.83(5) . 5_645
Ba2 Se1 Ba1 166.27(6) 6_354 5_645
Ba2 Se1 Ba1 96.87(7) 6_454 5_645
Bi1 Se1 Ba1 98.83(5) . 5_545
Ba2 Se1 Ba1 96.87(7) 6_354 5_545
Ba2 Se1 Ba1 166.27(6) 6_454 5_545
Ba1 Se1 Ba1 81.32(8) 5_645 5_545
In1 Se2 Bi1 84.95(6) . 1_455
In1 Se2 Bi1 84.95(6) . .
Bi1 Se2 Bi1 90.34(8) 1_455 .
In1 Se2 Ba2 83.39(7) . 1_655
Bi1 Se2 Ba2 166.41(7) 1_455 1_655
Bi1 Se2 Ba2 95.55(6) . 1_655
In1 Se2 Ba2 83.39(7) . .
Bi1 Se2 Ba2 95.55(6) 1_455 .
Bi1 Se2 Ba2 166.41(7) . .
Ba2 Se2 Ba2 76.21(7) 1_655 .
In1 Se2 Ba1 168.78(8) . 5_545
Bi1 Se2 Ba1 87.15(5) 1_455 5_545
Bi1 Se2 Ba1 87.15(5) . 5_545
Ba2 Se2 Ba1 105.33(6) 1_655 5_545
Ba2 Se2 Ba1 105.33(6) . 5_545

loop_
_geom_bond_atom_site_label_1
_geom_bond_atom_site_label_2
_geom_bond_distance
_geom_bond_site_symmetry_2
Bi1 Se1 2.706(3) .
Bi1 Se3 2.890(2) .
Bi1 Se3 2.890(2) 1_655
Bi1 Se2 3.051(2) 1_655
Bi1 Se2 3.051(2) .
Bi1 Ba1 4.166(3) 2_464
Ba2 Se3 3.276(4) 6_355
Ba2 Se4 3.310(2) .
Ba2 Se4 3.310(2) 1_455
Ba2 Se1 3.310(2) 6_455
Ba2 Se1 3.310(2) 6_355
Ba2 Se8 3.477(3) 2_465
Ba2 Se2 3.507(2) 1_455
Ba2 Se2 3.507(2) .
Ba2 Ba2 4.328(4) 1_455
Ba2 Ba2 4.328(4) 1_655
Se3 Bi1 2.890(2) 1_455
Se3 Ba2 3.276(4) 6_354
Se3 Ba1 3.324(2) 2_364
Se3 Ba1 3.324(2) 2_464
Se4 In1 2.542(3) .
Se4 Ba1 3.258(3) 1_655
Se4 Ba1 3.258(3) .
Se4 Ba2 3.310(2) 1_655
In1 Se8 2.620(2) 1_455
In1 Se8 2.620(2) .
In1 Se2 2.665(3) .
Se8 In1 2.620(2) 1_655
Se8 Ba2 3.477(3) 2_464
Se8 Ba1 3.746(3) 2_464
Ba1 Se4 3.258(3) 1_455
Ba1 Se1 3.321(2) 5_355
Ba1 Se1 3.321(2) 5_455
Ba1 Se3 3.324(2) 2_465
Ba1 Se3 3.324(2) 2_365
Ba1 Se2 3.590(4) 5_455
Ba1 Se8 3.746(3) 2_465
Ba1 Bi1 4.166(3) 2_465
Ba1 Ba1 4.328(4) 1_455
Ba1 Ba1 4.328(4) 1_655
Se1 Ba2 3.310(2) 6_354
Se1 Ba2 3.310(2) 6_454
Se1 Ba1 3.321(2) 5_645
Se1 Ba1 3.321(2) 5_545
Se2 Bi1 3.051(2) 1_455
Se2 Ba2 3.507(2) 1_655
Se2 Ba1 3.590(4) 5_545
